data_7225123
loop_
_publ_author_name
'Girgis, AS'
'George, Riham F.'
'Panda, Siva S.'
'Shalaby, ElSayed M.'
'Srour, Aladdin M.'
'Farag, I. S. Ahmed'

_publ_section_title
;
 Synthesis and molecular modeling studies of indole-based antitumor agents
;
_journal_name_full 'RSC Adv.'
_journal_paper_doi 10.1039/C6RA07061B
_journal_year 2016
_chemical_formula_moiety 'C37 H40 F2 N4 O2'
_chemical_formula_sum 'C37 H40 F2 N4 O2'
_chemical_formula_weight 610.73
_space_group_IT_number 14
_symmetry_cell_setting monoclinic
_symmetry_space_group_name_Hall '-P 2ybc'
_symmetry_space_group_name_H-M 'P 1 21/c 1'
_atom_sites_solution_hydrogens difmap
_atom_sites_solution_primary direct
_audit_update_record
;
2016-03-03 deposited with the CCDC.
2016-05-03 downloaded from the CCDC.
;
_cell_angle_alpha 90
_cell_angle_beta 101.641(2)
_cell_angle_gamma 90
_cell_formula_units_Z 4
_cell_length_a 12.1284(4)
_cell_length_b 15.8117(6)
_cell_length_c 17.2351(7)
_cell_measurement_reflns_used 1524
_cell_measurement_temperature 298
_cell_measurement_theta_max 30
_cell_measurement_theta_min 3
_cell_volume 3237.2(2)
_computing_cell_refinement 'DENZO/SCALEPACK (Otwinowski & Minor, 1997)'
_computing_data_collection 'COLLECT (Nonius, 2001).'
_computing_data_reduction 'DENZO/SCALEPACK (Otwinowski & Minor, 1997)'
_computing_molecular_graphics 'CAMERON (Watkin et al., 1996)'
_computing_publication_material 'CRYSTALS (Betteridge et al., 2003)'
_computing_structure_refinement 'CRYSTALS (Betteridge et al., 2003)'
_computing_structure_solution 'SIR92 (Altomare et al., 1994)'
_diffrn_ambient_temperature 298
_diffrn_measured_fraction_theta_full 0.988
_diffrn_measured_fraction_theta_max 0.702
_diffrn_measurement_device Area
_diffrn_measurement_device_type 'Nonius KappaCCD'
_diffrn_measurement_method '\f & \w scans'
_diffrn_radiation_monochromator graphite
_diffrn_radiation_type 'Mo K\a'
_diffrn_radiation_wavelength 0.71073
_diffrn_reflns_limit_h_max 17
_diffrn_reflns_limit_h_min 0
_diffrn_reflns_limit_k_max 23
_diffrn_reflns_limit_k_min 0
_diffrn_reflns_limit_l_max 24
_diffrn_reflns_limit_l_min -24
_diffrn_reflns_number 10280
_diffrn_reflns_theta_full 25.151
_diffrn_reflns_theta_max 34.932
_diffrn_reflns_theta_min 2.959
_diffrn_standards_number 0
_exptl_absorpt_coefficient_mu 0.086
_exptl_absorpt_correction_T_max 0.99
_exptl_absorpt_correction_T_min 0.74
_exptl_absorpt_correction_type multi-scan
_exptl_absorpt_process_details 'DENZO/SCALEPACK (Otwinowski & Minor, 1997)'
_exptl_crystal_colour yellow
_exptl_crystal_density_diffrn 1.253
_exptl_crystal_density_method 'not measured'
_exptl_crystal_description prismatic
_exptl_crystal_F_000 1296
_exptl_crystal_size_max 0.160
_exptl_crystal_size_mid 0.150
_exptl_crystal_size_min 0.120
_refine_diff_density_max 0.24
_refine_diff_density_min -0.25
_refine_ls_extinction_method None
_refine_ls_goodness_of_fit_ref 1.0970
_refine_ls_hydrogen_treatment constr
_refine_ls_matrix_type full
_refine_ls_number_parameters 406
_refine_ls_number_reflns 4135
_refine_ls_number_restraints 0
_refine_ls_R_factor_all 0.4053
_refine_ls_R_factor_gt 0.0519
_refine_ls_shift/su_max 0.0002078
_refine_ls_shift/su_mean 0.0000311
_refine_ls_structure_factor_coef Fsqd
_refine_ls_weighting_details
;
 Method, part 1, Chebychev polynomial, (Watkin, 1994, Prince, 1982) 
 [weight] = 1.0/[A~0~*T~0~(x)+A~1~*T~1~(x) ... +A~n-1~]*T~n-1~(x)] 
 where A~i~ are the Chebychev coefficients listed below and x= Fcalc/Fmax 
 Method = Robust Weighting (Prince, 1982) 
 W = [weight] * [1-(deltaF/6*sigmaF)^2^]^2^ 
 A~i~ are: 
 233. -115. 98.2 -22.2 -119. 
;
_refine_ls_weighting_scheme calc
_refine_ls_wR_factor_all 0.1331
_refine_ls_wR_factor_gt 0.0931
_refine_ls_wR_factor_ref 0.0931
_reflns_limit_h_max 16
_reflns_limit_h_min -17
_reflns_limit_k_max 23
_reflns_limit_k_min 0
_reflns_limit_l_max 24
_reflns_limit_l_min 0
_reflns_number_gt 4135
_reflns_number_total 9953
_reflns_threshold_expression I>2.0\s(I)
_oxford_diffrn_Wilson_B_factor 0.00
_oxford_diffrn_Wilson_scale 0.00
_oxford_refine_ls_r_factor_ref 0.0519
_oxford_refine_ls_scale 0.995(3)
_oxford_reflns_number_all 9953
_oxford_reflns_threshold_expression_ref I>2.0\s(I)
_cod_data_source_file c6ra07061b2.cif
_cod_data_source_block 46
_cod_original_sg_symbol_H-M 'P 1 21/c 1 '
_cod_database_code 7225123
_publcif_datablock.id {70db1702-5fa0-41f6-aea6-2633e7588848}

loop_
_symmetry_equiv_pos_as_xyz
x,y,z
-x,-y,-z
-x,y+1/2,-z+1/2
x,-y+1/2,z+1/2

loop_
_atom_site_label
_atom_site_type_symbol
_atom_site_fract_x
_atom_site_fract_y
_atom_site_fract_z
_atom_site_U_iso_or_equiv
_atom_site_occupancy
_atom_site_adp_type
C1 C -0.1322(4) -0.0776(3) -0.7018(3) 0.0414 1.0000 Uani
C2 C -0.1175(4) -0.1461(3) -0.7607(3) 0.0468 1.0000 Uani
C3 C -0.1812(4) -0.2140(3) -0.7894(3) 0.0541 1.0000 Uani
C4 C -0.1433(5) -0.2710(3) -0.8403(3) 0.0667 1.0000 Uani
C5 C -0.0410(5) -0.2582(4) -0.8596(3) 0.0820 1.0000 Uani
C6 C 0.0277(5) -0.1926(4) -0.8289(4) 0.0840 1.0000 Uani
C7 C -0.0115(4) -0.1370(3) -0.7789(3) 0.0547 1.0000 Uani
C8 C 0.1561(5) -0.0358(4) -0.7486(4) 0.0889 1.0000 Uani
C9 C 0.2833(6) -0.1515(5) -0.7062(4) 0.1002 1.0000 Uani
C10 C 0.4003(6) -0.1749(6) -0.6649(5) 0.1173 1.0000 Uani
C11 C 0.4237(7) -0.1474(7) -0.5791(5) 0.1454 1.0000 Uani
C12 C 0.3906(6) -0.0562(7) -0.5738(4) 0.1385 1.0000 Uani
C13 C 0.2730(6) -0.0399(5) -0.6162(4) 0.1115 1.0000 Uani
C14 C -0.0166(4) -0.0316(3) -0.6882(3) 0.0528 1.0000 Uani
C15 C -0.0674(6) -0.1667(4) -0.5846(3) 0.0859 1.0000 Uani
C16 C -0.1979(5) -0.0488(3) -0.5857(3) 0.0693 1.0000 Uani
C17 C -0.2772(4) 0.0025(3) -0.6489(3) 0.0512 1.0000 Uani
C18 C -0.2952(4) 0.0932(3) -0.6274(3) 0.0557 1.0000 Uani
C19 C -0.2112(4) 0.1415(3) -0.5824(3) 0.0605 1.0000 Uani
C20 C -0.2310(5) 0.2246(4) -0.5626(3) 0.0705 1.0000 Uani
C21 C -0.3339(6) 0.2596(4) -0.5927(4) 0.0848 1.0000 Uani
C22 C -0.4168(6) 0.2162(4) -0.6390(4) 0.0863 1.0000 Uani
C23 C -0.3989(5) 0.1308(4) -0.6557(3) 0.0721 1.0000 Uani
C24 C -0.2320(4) -0.0122(3) -0.7274(2) 0.0395 1.0000 Uani
C25 C -0.3233(4) -0.0541(3) -0.7905(3) 0.0482 1.0000 Uani
C26 C -0.3133(4) -0.0441(3) -0.8749(3) 0.0434 1.0000 Uani
C27 C -0.3615(4) -0.1026(3) -0.9264(3) 0.0530 1.0000 Uani
C28 C -0.3593(4) -0.1093(3) -1.0115(3) 0.0502 1.0000 Uani
C29 C -0.3789(4) -0.0419(3) -1.0635(3) 0.0560 1.0000 Uani
C30 C -0.3722(4) -0.0506(3) -1.1432(3) 0.0599 1.0000 Uani
C31 C -0.3479(4) -0.1280(3) -1.1681(3) 0.0558 1.0000 Uani
C32 C -0.3292(5) -0.1969(3) -1.1214(3) 0.0691 1.0000 Uani
C33 C -0.3363(5) -0.1880(3) -1.0426(3) 0.0655 1.0000 Uani
C34 C -0.2432(4) 0.0271(3) -0.8980(3) 0.0590 1.0000 Uani
C35 C -0.1964(4) 0.0692(3) -0.7635(3) 0.0454 1.0000 Uani
C36 C -0.0803(5) 0.1173(3) -0.8561(3) 0.0659 1.0000 Uani
C37 C -0.0181(5) 0.0922(4) -0.9197(3) 0.0811 1.0000 Uani
F1 F -0.3502(4) 0.3422(2) -0.5746(3) 0.1319 1.0000 Uani
F2 F -0.3416(3) -0.1365(2) -1.24649(17) 0.0857 1.0000 Uani
O1 O 0.0134(3) 0.0261(2) -0.6424(2) 0.0772 1.0000 Uani
O2 O -0.3981(3) -0.0964(3) -0.77379(19) 0.0675 1.0000 Uani
N1 N -0.1587(4) -0.1171(2) -0.6305(2) 0.0540 1.0000 Uani
N2 N -0.1493(3) 0.0490(2) -0.8331(2) 0.0507 1.0000 Uani
N3 N 0.0474(3) -0.0708(3) -0.7348(2) 0.0632 1.0000 Uani
N4 N 0.2606(4) -0.0646(3) -0.6985(3) 0.0773 1.0000 Uani
H271 H -0.4014 -0.1443 -0.9029 0.0660 1.0000 Uiso
H171 H -0.3483 -0.0265 -0.6571 0.0660 1.0000 Uiso
H341 H -0.2132 0.0096 -0.9429 0.0740 1.0000 Uiso
H342 H -0.2907 0.0760 -0.9126 0.0740 1.0000 Uiso
H352 H -0.2598 0.1064 -0.7786 0.0600 1.0000 Uiso
H351 H -0.1390 0.0969 -0.7258 0.0600 1.0000 Uiso
H231 H -0.4592 0.0975 -0.6854 0.0890 1.0000 Uiso
H362 H -0.0276 0.1361 -0.8109 0.0780 1.0000 Uiso
H361 H -0.1297 0.1636 -0.8772 0.0780 1.0000 Uiso
H61 H 0.1024 -0.1843 -0.8382 0.1000 1.0000 Uiso
H291 H -0.3972 0.0120 -1.0434 0.0740 1.0000 Uiso
H191 H -0.1391 0.1169 -0.5626 0.0720 1.0000 Uiso
H373 H 0.0255 0.1388 -0.9340 0.1030 1.0000 Uiso
H372 H 0.0315 0.0465 -0.9001 0.1030 1.0000 Uiso
H371 H -0.0706 0.0740 -0.9665 0.1030 1.0000 Uiso
H91 H 0.2749 -0.1635 -0.7613 0.1260 1.0000 Uiso
H92 H 0.2319 -0.1848 -0.6837 0.1260 1.0000 Uiso
H301 H -0.3841 -0.0028 -1.1775 0.0760 1.0000 Uiso
H41 H -0.1912 -0.3177 -0.8610 0.0870 1.0000 Uiso
H31 H -0.2517 -0.2205 -0.7745 0.0690 1.0000 Uiso
H161 H -0.1344 -0.0148 -0.5608 0.0880 1.0000 Uiso
H162 H -0.2328 -0.0725 -0.5454 0.0880 1.0000 Uiso
H82 H 0.1557 0.0245 -0.7412 0.1110 1.0000 Uiso
H81 H 0.1634 -0.0471 -0.8027 0.1110 1.0000 Uiso
H101 H 0.4531 -0.1446 -0.6898 0.1460 1.0000 Uiso
H102 H 0.4140 -0.2344 -0.6678 0.1460 1.0000 Uiso
H151 H -0.0923 -0.1898 -0.5390 0.1050 1.0000 Uiso
H152 H -0.0500 -0.2120 -0.6167 0.1050 1.0000 Uiso
H153 H -0.0041 -0.1314 -0.5677 0.1050 1.0000 Uiso
H221 H -0.4886 0.2418 -0.6598 0.1090 1.0000 Uiso
H201 H -0.1711 0.2556 -0.5295 0.0860 1.0000 Uiso
H331 H -0.3277 -0.2356 -1.0072 0.0820 1.0000 Uiso
H51 H -0.0189 -0.2975 -0.8961 0.1010 1.0000 Uiso
H321 H -0.3109 -0.2498 -1.1428 0.0860 1.0000 Uiso
H122 H 0.4008 -0.0438 -0.5191 0.1610 1.0000 Uiso
H121 H 0.4417 -0.0223 -0.5975 0.1610 1.0000 Uiso
H131 H 0.2200 -0.0723 -0.5923 0.1340 1.0000 Uiso
H132 H 0.2550 0.0186 -0.6145 0.1340 1.0000 Uiso
H111 H 0.5018 -0.1560 -0.5544 0.1780 1.0000 Uiso
H112 H 0.3779 -0.1824 -0.5522 0.1780 1.0000 Uiso

loop_
_atom_site_aniso_label
_atom_site_aniso_U_11
_atom_site_aniso_U_22
_atom_site_aniso_U_33
_atom_site_aniso_U_23
_atom_site_aniso_U_13
_atom_site_aniso_U_12
C1 0.0501 0.0281 0.0454 -0.0020 0.0080 0.0049
C2 0.0535 0.0354 0.0536 0.0073 0.0156 0.0023
C3 0.0696 0.0365 0.0590 0.0068 0.0193 -0.0033
C4 0.0921 0.0461 0.0584 -0.0039 0.0067 0.0092
C5 0.0947 0.0921 0.0595 -0.0193 0.0161 0.0314
C6 0.0737 0.1064 0.0732 -0.0145 0.0181 0.0156
C7 0.0655 0.0452 0.0514 -0.0061 0.0066 0.0114
C8 0.0892 0.0927 0.0839 0.0206 0.0151 0.0029
C9 0.0753 0.1172 0.1102 0.0128 0.0240 0.0138
C10 0.0710 0.1701 0.1070 0.0300 0.0085 0.0267
C11 0.0858 0.2288 0.1148 0.0640 0.0045 0.0466
C12 0.0784 0.2386 0.0920 0.0025 0.0018 0.0085
C13 0.0859 0.1636 0.0782 -0.0067 0.0007 0.0101
C14 0.0534 0.0463 0.0593 0.0073 0.0130 -0.0011
C15 0.1233 0.0617 0.0671 0.0146 0.0061 0.0239
C16 0.0966 0.0548 0.0571 -0.0022 0.0165 0.0217
C17 0.0549 0.0537 0.0481 -0.0033 0.0178 0.0012
C18 0.0664 0.0566 0.0455 -0.0031 0.0146 -0.0057
C19 0.0624 0.0608 0.0601 -0.0019 0.0165 0.0017
C20 0.0861 0.0615 0.0645 -0.0113 0.0166 -0.0138
C21 0.1168 0.0617 0.0754 -0.0145 0.0183 0.0165
C22 0.0909 0.0849 0.0777 -0.0081 0.0039 0.0341
C23 0.0677 0.0776 0.0664 -0.0144 0.0025 0.0035
C24 0.0517 0.0329 0.0373 0.0060 0.0171 -0.0062
C25 0.0474 0.0491 0.0515 0.0039 0.0183 0.0057
C26 0.0458 0.0402 0.0437 0.0006 0.0077 0.0015
C27 0.0579 0.0568 0.0473 0.0042 0.0177 -0.0035
C28 0.0549 0.0453 0.0472 -0.0063 0.0027 -0.0024
C29 0.0688 0.0426 0.0519 -0.0079 0.0011 0.0057
C30 0.0695 0.0546 0.0520 -0.0033 0.0036 -0.0039
C31 0.0654 0.0574 0.0427 -0.0058 0.0065 -0.0045
C32 0.1043 0.0429 0.0597 -0.0175 0.0154 0.0018
C33 0.0876 0.0462 0.0603 0.0056 0.0094 -0.0036
C34 0.0828 0.0501 0.0460 0.0064 0.0179 -0.0107
C35 0.0484 0.0450 0.0439 -0.0002 0.0118 0.0083
C36 0.0857 0.0550 0.0591 -0.0014 0.0199 -0.0232
C37 0.0936 0.0785 0.0825 -0.0024 0.0444 -0.0296
F1 0.1860 0.0643 0.1416 -0.0304 0.0244 0.0325
F2 0.0983 0.1038 0.0549 -0.0119 0.0149 0.0185
O1 0.0711 0.0640 0.0880 -0.0227 -0.0042 0.0012
O2 0.0606 0.0875 0.0596 -0.0063 0.0245 -0.0225
N1 0.0798 0.0425 0.0405 0.0101 0.0140 0.0106
N2 0.0654 0.0432 0.0438 -0.0050 0.0119 -0.0099
N3 0.0424 0.0851 0.0662 0.0014 0.0203 -0.0076
N4 0.0661 0.0799 0.0814 0.0133 0.0040 -0.0026

loop_
_atom_type_symbol
_atom_type_scat_dispersion_real
_atom_type_scat_dispersion_imag
_atom_type_scat_Cromer_Mann_a1
_atom_type_scat_Cromer_Mann_b1
_atom_type_scat_Cromer_Mann_a2
_atom_type_scat_Cromer_Mann_b2
_atom_type_scat_Cromer_Mann_a3
_atom_type_scat_Cromer_Mann_b3
_atom_type_scat_Cromer_Mann_a4
_atom_type_scat_Cromer_Mann_b4
_atom_type_scat_Cromer_Mann_c
_atom_type_scat_source
C 0.0033 0.0016 2.3100 20.8439 1.0200 10.2075 1.5886 0.5687 0.8650 51.6512 0.2156 'International Tables Vol C 4.2.6.8 and 6.1.1.4'
H 0.0000 0.0000 0.4930 10.5109 0.3229 26.1257 0.1402 3.1424 0.0408 57.7998 0.0030 'International Tables Vol C 4.2.6.8 and 6.1.1.4'
F 0.0171 0.0103 3.5392 10.2825 2.6412 4.2944 1.5170 0.2615 1.0243 26.1476 0.2776 'International Tables Vol C 4.2.6.8 and 6.1.1.4'
N 0.0061 0.0033 12.2126 0.0057 3.1322 9.8933 2.0125 28.9975 1.1663 0.5826 -11.5290 'International Tables Vol C 4.2.6.8 and 6.1.1.4'
O 0.0106 0.0060 3.0485 13.2771 2.2868 5.7011 1.5463 0.3239 0.8670 32.9089 0.2508 'International Tables Vol C 4.2.6.8 and 6.1.1.4'

loop_
_geom_angle_atom_site_label_1
_geom_angle_atom_site_label_2
_geom_angle_atom_site_label_3
_geom_angle
_geom_angle_publ_flag
C2 C1 C14 102.2(4) yes
C2 C1 C24 117.8(4) yes
C14 C1 C24 110.6(3) yes
C2 C1 N1 109.2(3) yes
C14 C1 N1 114.5(4) yes
C24 C1 N1 103.0(3) yes
C1 C2 C3 132.4(5) yes
C1 C2 C7 108.3(4) yes
C3 C2 C7 118.9(5) yes
C2 C3 C4 120.3(5) yes
C2 C3 H31 117.7 no
C4 C3 H31 122.0 no
C3 C4 C5 119.2(5) yes
C3 C4 H41 118.4 no
C5 C4 H41 122.4 no
C4 C5 C6 122.1(5) yes
C4 C5 H51 116.9 no
C6 C5 H51 121.0 no
C5 C6 C7 117.7(6) yes
C5 C6 H61 124.1 no
C7 C6 H61 118.2 no
C2 C7 C6 121.7(5) yes
C2 C7 N3 110.4(4) yes
C6 C7 N3 127.7(5) yes
N3 C8 N4 118.7(5) yes
N3 C8 H82 108.5 no
N4 C8 H82 105.0 no
N3 C8 H81 109.8 no
N4 C8 H81 106.0 no
H82 C8 H81 108.3 no
C10 C9 N4 112.3(6) yes
C10 C9 H91 108.9 no
N4 C9 H91 107.6 no
C10 C9 H92 107.7 no
N4 C9 H92 110.0 no
H91 C9 H92 110.3 no
C9 C10 C11 111.5(6) yes
C9 C10 H101 108.3 no
C11 C10 H101 106.4 no
C9 C10 H102 112.0 no
C11 C10 H102 109.5 no
H101 C10 H102 109.0 no
C10 C11 C12 109.6(7) yes
C10 C11 H111 111.3 no
C12 C11 H111 111.0 no
C10 C11 H112 106.9 no
C12 C11 H112 109.5 no
H111 C11 H112 108.4 no
C11 C12 C13 112.2(8) yes
C11 C12 H122 106.0 no
C13 C12 H122 111.9 no
C11 C12 H121 107.7 no
C13 C12 H121 109.2 no
H122 C12 H121 109.8 no
C12 C13 N4 109.5(6) yes
C12 C13 H131 110.4 no
N4 C13 H131 109.0 no
C12 C13 H132 110.8 no
N4 C13 H132 108.3 no
H131 C13 H132 108.9 no
C1 C14 O1 126.4(5) yes
C1 C14 N3 107.5(4) yes
O1 C14 N3 126.1(5) yes
N1 C15 H151 108.5 no
N1 C15 H152 108.9 no
H151 C15 H152 109.3 no
N1 C15 H153 109.3 no
H151 C15 H153 109.7 no
H152 C15 H153 111.2 no
C17 C16 N1 103.9(4) yes
C17 C16 H161 110.6 no
N1 C16 H161 109.3 no
C17 C16 H162 114.6 no
N1 C16 H162 109.3 no
H161 C16 H162 109.0 no
C16 C17 C18 115.4(4) yes
C16 C17 C24 104.8(4) yes
C18 C17 C24 116.3(4) yes
C16 C17 H171 105.6 no
C18 C17 H171 108.6 no
C24 C17 H171 105.2 no
C17 C18 C19 122.5(5) yes
C17 C18 C23 119.2(5) yes
C19 C18 C23 118.3(5) yes
C18 C19 C20 121.1(5) yes
C18 C19 H191 119.6 no
C20 C19 H191 119.3 no
C19 C20 C21 118.6(5) yes
C19 C20 H201 118.6 no
C21 C20 H201 122.7 no
C20 C21 C22 122.4(6) yes
C20 C21 F1 117.6(6) yes
C22 C21 F1 120.0(6) yes
C21 C22 C23 119.1(6) yes
C21 C22 H221 121.3 no
C23 C22 H221 119.6 no
C22 C23 C18 120.4(5) yes
C22 C23 H231 120.2 no
C18 C23 H231 119.4 no
C17 C24 C1 103.7(3) yes
C17 C24 C25 110.2(4) yes
C1 C24 C25 108.4(3) yes
C17 C24 C35 113.6(4) yes
C1 C24 C35 113.5(3) yes
C25 C24 C35 107.3(3) yes
C24 C25 C26 117.1(4) yes
C24 C25 O2 122.6(4) yes
C26 C25 O2 120.3(4) yes
C25 C26 C27 117.7(4) yes
C25 C26 C34 119.8(4) yes
C27 C26 C34 122.4(4) yes
C26 C27 C28 128.2(4) yes
C26 C27 H271 112.9 no
C28 C27 H271 118.9 no
C27 C28 C29 123.6(4) yes
C27 C28 C33 119.2(5) yes
C29 C28 C33 117.2(4) yes
C28 C29 C30 121.6(4) yes
C28 C29 H291 118.0 no
C30 C29 H291 120.3 no
C29 C30 C31 117.4(5) yes
C29 C30 H301 120.0 no
C31 C30 H301 122.6 no
C30 C31 C32 124.4(5) yes
C30 C31 F2 117.3(5) yes
C32 C31 F2 118.2(4) yes
C31 C32 C33 117.9(4) yes
C31 C32 H321 120.0 no
C33 C32 H321 122.1 no
C28 C33 C32 121.3(5) yes
C28 C33 H331 117.0 no
C32 C33 H331 121.6 no
C26 C34 N2 111.5(4) yes
C26 C34 H341 108.8 no
N2 C34 H341 108.7 no
C26 C34 H342 109.1 no
N2 C34 H342 109.9 no
H341 C34 H342 108.9 no
C24 C35 N2 109.8(4) yes
C24 C35 H352 110.4 no
N2 C35 H352 109.5 no
C24 C35 H351 109.6 no
N2 C35 H351 107.8 no
H352 C35 H351 109.7 no
C37 C36 N2 113.5(4) yes
C37 C36 H362 109.1 no
N2 C36 H362 109.5 no
C37 C36 H361 106.8 no
N2 C36 H361 108.2 no
H362 C36 H361 109.6 no
C36 C37 H373 111.4 no
C36 C37 H372 108.3 no
H373 C37 H372 109.2 no
C36 C37 H371 110.1 no
H373 C37 H371 108.5 no
H372 C37 H371 109.3 no
C1 N1 C16 106.0(4) yes
C1 N1 C15 114.4(4) yes
C16 N1 C15 113.9(4) yes
C36 N2 C34 111.4(4) yes
C36 N2 C35 113.4(4) yes
C34 N2 C35 107.8(4) yes
C8 N3 C7 124.1(5) yes
C8 N3 C14 123.3(5) yes
C7 N3 C14 111.5(4) yes
C8 N4 C13 113.7(5) yes
C8 N4 C9 114.3(5) yes
C13 N4 C9 111.7(6) yes

loop_
_geom_bond_atom_site_label_1
_geom_bond_atom_site_label_2
_geom_bond_distance
_geom_bond_publ_flag
C1 C2 1.519(6) yes
C1 C14 1.554(6) yes
C1 C24 1.585(6) yes
C1 N1 1.472(6) yes
C2 C3 1.356(6) yes
C2 C7 1.391(7) yes
C3 C4 1.398(7) yes
C3 H31 0.947 no
C4 C5 1.362(8) yes
C4 H41 0.963 no
C5 C6 1.369(8) yes
C5 H51 0.960 no
C6 C7 1.381(7) yes
C6 H61 0.961 no
C7 N3 1.402(6) yes
C8 N3 1.492(7) yes
C8 N4 1.455(7) yes
C8 H82 0.962 no
C8 H81 0.971 no
C9 C10 1.500(9) yes
C9 N4 1.413(8) yes
C9 H91 0.954 no
C9 H92 0.956 no
C10 C11 1.512(11) yes
C10 H101 0.967 no
C10 H102 0.958 no
C11 C12 1.504(13) yes
C11 H111 0.967 no
C11 H112 0.966 no
C12 C13 1.489(9) yes
C12 H122 0.947 no
C12 H121 0.969 no
C13 N4 1.450(8) yes
C13 H131 0.976 no
C13 H132 0.952 no
C14 O1 1.213(5) yes
C14 N3 1.372(6) yes
C15 N1 1.454(7) yes
C15 H151 0.969 no
C15 H152 0.953 no
C15 H153 0.947 no
C16 C17 1.532(7) yes
C16 N1 1.462(6) yes
C16 H161 0.965 no
C16 H162 0.960 no
C17 C18 1.508(7) yes
C17 C24 1.575(6) yes
C17 H171 0.960 no
C18 C19 1.380(7) yes
C18 C23 1.388(7) yes
C19 C20 1.390(7) yes
C19 H191 0.956 no
C20 C21 1.368(8) yes
C20 H201 0.963 no
C21 C22 1.340(9) yes
C21 F1 1.366(6) yes
C22 C23 1.406(8) yes
C22 H221 0.962 no
C23 H231 0.961 no
C24 C25 1.537(6) yes
C24 C35 1.530(6) yes
C25 C26 1.492(6) yes
C25 O2 1.207(5) yes
C26 C27 1.332(6) yes
C26 C34 1.512(6) yes
C27 C28 1.477(6) yes
C27 H271 0.955 no
C28 C29 1.383(6) yes
C28 C33 1.406(7) yes
C29 C30 1.399(7) yes
C29 H291 0.962 no
C30 C31 1.350(7) yes
C30 H301 0.952 no
C31 C32 1.345(7) yes
C31 F2 1.376(5) yes
C32 C33 1.384(7) yes
C32 H321 0.959 no
C33 H331 0.961 no
C34 N2 1.467(6) yes
C34 H341 0.961 no
C34 H342 0.966 no
C35 N2 1.465(6) yes
C35 H352 0.961 no
C35 H351 0.957 no
C36 C37 1.504(7) yes
C36 N2 1.469(6) yes
C36 H362 0.949 no
C36 H361 0.969 no
C37 H373 0.967 no
C37 H372 0.957 no
C37 H371 0.966 no
